data_9014081
loop_
_publ_author_name
'Abrashev, K. K.'
'Ilyukhin, V. V.'
'Belov, N. V.'

_publ_section_title
;
 Crystal structure of barylite, BaBe2Si2O7
 Coordinates of x(O2), z(O3), x(O7), z(Be1) modified acording to ICSD
;
_journal_name_full 'Soviet Physics Crystallography'
_journal_page_first 691
_journal_page_last 699
_journal_volume 9
_journal_year 1965
_chemical_compound_source 'Vishnevye Hills, USSR'
_chemical_formula_sum 'Ba Be2 O7 Si2'
_chemical_name_mineral Barylite
_space_group_IT_number 33
_symmetry_space_group_name_Hall 'P -2ac -2n'
_symmetry_space_group_name_H-M 'P n 21 a'
_cell_angle_alpha 90
_cell_angle_beta 90
_cell_angle_gamma 90
_cell_length_a 9.79
_cell_length_b 11.01
_cell_length_c 4.63
_cell_formula_units_Z 4
_cell_volume 499.058
_database_code_amcsd 0019221
_exptl_crystal_density_diffrn 4.306
_cod_original_formula_sum 'Ba Be2 Si2 O7'
_cod_database_code 9014081

loop_
_space_group_symop_operation_xyz
x,y,z
1/2+x,y,1/2-z
1/2-x,1/2+y,1/2+z
-x,1/2+y,-z

loop_
_atom_site_label
_atom_site_fract_x
_atom_site_fract_y
_atom_site_fract_z
Ba 0.14200 0.75000 0.25000
Bel 0.17500 0.00100 -0.25000
Be2 -0.17000 0.00500 0.25000
Si1 -0.09600 0.88000 -0.25000
Si2 0.10000 0.12500 0.25000
O1 0.07300 0.89700 0.72000
O2 0.87000 0.88500 0.13000
O3 0.18100 0.03000 0.40200
O4 -0.13000 0.75000 0.69000
O5 -0.07000 0.11000 0.21000
O6 -0.18500 -0.02500 0.59500
O7 0.11000 0.11500 0.87400

loop_
_cod_related_entry_id
_cod_related_entry_database
_cod_related_entry_code
1 AMCSD 0019221
